data_2222430
loop_
_publ_author_name
'Soleimannejad, Janet'
'Aghabozorg, Hossein'
'Manteghi, Faranak'
'Najafi, Shokoh'

_publ_section_title
;(2,9-Dimethyl-1,10-phenanthroline)(4-hydroxypyridine-2,6-dicarboxylato)copper(II)
 trihydrate
;
_journal_coeditor_code PV2164
_journal_issue 7
_journal_name_full 'Acta Crystallographica Section E'
_journal_page_first m761
_journal_page_last m762
_journal_paper_doi 10.1107/S1600536809021588
_journal_volume 65
_journal_year 2009
_chemical_formula_iupac '[Cu (C7 H3 N O5) (C14 H12 N2)], 3H2 O'
_chemical_formula_moiety 'C21 H15 Cu N3 O5, 3(H2 O)'
_chemical_formula_sum 'C21 H21 Cu N3 O8'
_chemical_formula_weight 506.95
_chemical_name_systematic
;
(2,9-Dimethyl-1,10-phenanthroline)(4-hydroxypyridine-2,6-
dicarboxylato)copper(II) trihydrate
;
_space_group_IT_number 2
_symmetry_cell_setting triclinic
_symmetry_space_group_name_Hall '-P 1'
_symmetry_space_group_name_H-M 'P -1'
_atom_sites_solution_hydrogens geom
_atom_sites_solution_primary direct
_atom_sites_solution_secondary difmap
_audit_creation_method SHELXL-97
_cell_angle_alpha 91.1930(10)
_cell_angle_beta 106.8360(10)
_cell_angle_gamma 109.2630(10)
_cell_formula_units_Z 4
_cell_length_a 10.0212(2)
_cell_length_b 14.8645(3)
_cell_length_c 15.4418(3)
_cell_measurement_reflns_used 10056
_cell_measurement_temperature 150(2)
_cell_measurement_theta_max 30.26
_cell_measurement_theta_min 2.25
_cell_volume 2061.05(7)
_computing_cell_refinement 'SAINT (Bruker, 1998)'
_computing_data_collection 'SMART (Bruker, 1998)'
_computing_data_reduction 'SAINT (Bruker, 1998)'
_computing_molecular_graphics 'SHELXTL (Sheldrick, 2008)'
_computing_publication_material 'SHELXTL (Sheldrick, 2008)'
_computing_structure_refinement 'SHELXL97 (Sheldrick, 2008)'
_computing_structure_solution 'SHELXS97 (Sheldrick, 2008)'
_diffrn_ambient_temperature 150(2)
_diffrn_measured_fraction_theta_full 0.999
_diffrn_measured_fraction_theta_max 0.981
_diffrn_measurement_device_type 'Bruker SMART CCD area-detector'
_diffrn_measurement_method '\f and \w'
_diffrn_radiation_monochromator graphite
_diffrn_radiation_source 'fine-focus sealed tube'
_diffrn_radiation_type MoK\a
_diffrn_radiation_wavelength 0.71073
_diffrn_reflns_av_R_equivalents 0.0428
_diffrn_reflns_av_sigmaI/netI 0.0485
_diffrn_reflns_limit_h_max 13
_diffrn_reflns_limit_h_min -14
_diffrn_reflns_limit_k_max 21
_diffrn_reflns_limit_k_min -21
_diffrn_reflns_limit_l_max 22
_diffrn_reflns_limit_l_min -22
_diffrn_reflns_number 46562
_diffrn_reflns_theta_full 25.00
_diffrn_reflns_theta_max 30.68
_diffrn_reflns_theta_min 1.88
_diffrn_standards_number 0
_exptl_absorpt_coefficient_mu 1.117
_exptl_absorpt_correction_T_max 0.8416
_exptl_absorpt_correction_T_min 0.8243
_exptl_absorpt_correction_type multi-scan
_exptl_absorpt_process_details '(SADABS; Sheldrick, 1996)'
_exptl_crystal_colour blue
_exptl_crystal_density_diffrn 1.634
_exptl_crystal_density_method 'not measured'
_exptl_crystal_description block
_exptl_crystal_F_000 1044
_exptl_crystal_size_max 0.18
_exptl_crystal_size_mid 0.18
_exptl_crystal_size_min 0.16
_refine_diff_density_max 0.923
_refine_diff_density_min -0.875
_refine_ls_extinction_method none
_refine_ls_goodness_of_fit_ref 1.064
_refine_ls_hydrogen_treatment constr
_refine_ls_matrix_type full
_refine_ls_number_parameters 601
_refine_ls_number_reflns 12549
_refine_ls_number_restraints 0
_refine_ls_restrained_S_all 1.064
_refine_ls_R_factor_all 0.0624
_refine_ls_R_factor_gt 0.0418
_refine_ls_shift/su_max 0.002
_refine_ls_shift/su_mean 0.000
_refine_ls_structure_factor_coef Fsqd
_refine_ls_weighting_details 'calc w=1/[\s^2^(Fo^2^)+(0.0696P)^2^+0.1969P] where P=(Fo^2^+2Fc^2^)/3'
_refine_ls_weighting_scheme calc
_refine_ls_wR_factor_gt 0.1155
_refine_ls_wR_factor_ref 0.1266
_reflns_number_gt 9400
_reflns_number_total 12549
_reflns_threshold_expression I>2\s(I)
_cod_data_source_file pv2164.cif
_cod_data_source_block I
_cod_database_code 2222430
_cod_database_fobs_code 2222430

loop_
_symmetry_equiv_pos_as_xyz
'x, y, z'
'-x, -y, -z'

loop_
_atom_site_type_symbol
_atom_site_label
_atom_site_fract_x
_atom_site_fract_y
_atom_site_fract_z
_atom_site_U_iso_or_equiv
_atom_site_adp_type
_atom_site_calc_flag
_atom_site_refinement_flags
_atom_site_occupancy
_atom_site_disorder_assembly
_atom_site_disorder_group
Cu Cu1 0.18000(3) 0.776157(17) 0.315608(16) 0.01236(7) Uani d . 1 . .
Cu Cu2 0.89377(3) 0.750300(18) 0.759838(16) 0.01373(7) Uani d . 1 . .
O O1 -0.02604(16) 0.67332(11) 0.27155(10) 0.0178(3) Uani d . 1 . .
O O2 -0.17402(17) 0.56098(11) 0.15312(10) 0.0217(3) Uani d . 1 . .
O O3 0.15699(18) 0.65953(12) -0.06028(10) 0.0229(3) Uani d . 1 . .
H H3C 0.2339 0.6929 -0.0720 0.034 Uiso calc R 1 . .
O O4 0.51539(17) 0.92317(11) 0.22333(11) 0.0221(3) Uani d . 1 . .
O O5 0.36783(16) 0.88012(10) 0.31126(9) 0.0150(3) Uani d . 1 . .
O O6 1.10226(17) 0.84891(11) 0.79318(10) 0.0186(3) Uani d . 1 . .
O O7 1.27334(17) 0.95980(12) 0.90676(10) 0.0214(3) Uani d . 1 . .
O O8 0.95793(17) 0.90993(11) 1.13195(10) 0.0196(3) Uani d . 1 . .
H H8C 0.8778 0.8871 1.1441 0.029 Uiso calc R 1 . .
O O9 0.57249(17) 0.62956(11) 0.87302(10) 0.0206(3) Uani d . 1 . .
O O10 0.70852(16) 0.65093(11) 0.77791(10) 0.0169(3) Uani d . 1 . .
N N1 0.17688(18) 0.82702(12) 0.43438(11) 0.0115(3) Uani d . 1 . .
N N2 0.28176(19) 0.68645(12) 0.40714(11) 0.0139(3) Uani d . 1 . .
N N3 0.16794(19) 0.74652(12) 0.19294(11) 0.0128(3) Uani d . 1 . .
N N4 0.75691(19) 0.81640(12) 0.65962(11) 0.0140(3) Uani d . 1 . .
N N5 0.89303(19) 0.68955(12) 0.64437(11) 0.0133(3) Uani d . 1 . .
N N6 0.91937(19) 0.79431(12) 0.88159(11) 0.0125(3) Uani d . 1 . .
C C1 0.3294(2) 0.61610(15) 0.39115(14) 0.0163(4) Uani d . 1 . .
C C2 0.3859(3) 0.56796(17) 0.46299(15) 0.0220(5) Uani d . 1 . .
H H2 0.4153 0.5160 0.4500 0.026 Uiso calc R 1 . .
C C3 0.3985(3) 0.59535(17) 0.55083(15) 0.0220(5) Uani d . 1 . .
H H3 0.4387 0.5637 0.5990 0.026 Uiso calc R 1 . .
C C4 0.3513(2) 0.67093(15) 0.56916(14) 0.0158(4) Uani d . 1 . .
C C5 0.3611(2) 0.70513(16) 0.65927(14) 0.0191(4) Uani d . 1 . .
H H5 0.4016 0.6764 0.7099 0.023 Uiso calc R 1 . .
C C6 0.3133(2) 0.77814(16) 0.67294(14) 0.0174(4) Uani d . 1 . .
H H6 0.3218 0.8005 0.7331 0.021 Uiso calc R 1 . .
C C7 0.2502(2) 0.82174(15) 0.59763(13) 0.0151(4) Uani d . 1 . .
C C8 0.1995(2) 0.89834(15) 0.60858(14) 0.0164(4) Uani d . 1 . .
H H8 0.2080 0.9241 0.6676 0.020 Uiso calc R 1 . .
C C9 0.1379(2) 0.93450(15) 0.53255(14) 0.0164(4) Uani d . 1 . .
H H9 0.1034 0.9858 0.5390 0.020 Uiso calc R 1 . .
C C10 0.1248(2) 0.89678(14) 0.44484(13) 0.0133(4) Uani d . 1 . .
C C11 0.2379(2) 0.78919(14) 0.50869(13) 0.0125(4) Uani d . 1 . .
C C12 0.2918(2) 0.71320(15) 0.49419(13) 0.0137(4) Uani d . 1 . .
C C13 0.0502(2) 0.93156(15) 0.36039(14) 0.0154(4) Uani d . 1 . .
H H13A 0.1012 0.9314 0.3151 0.023 Uiso calc R 1 . .
H H13B 0.0545 0.9970 0.3755 0.023 Uiso calc R 1 . .
H H13C -0.0541 0.8890 0.3354 0.023 Uiso calc R 1 . .
C C14 0.3228(3) 0.58905(17) 0.29559(15) 0.0211(5) Uani d . 1 . .
H H14A 0.2223 0.5775 0.2542 0.032 Uiso calc R 1 . .
H H14B 0.3469 0.5306 0.2926 0.032 Uiso calc R 1 . .
H H14C 0.3948 0.6414 0.2775 0.032 Uiso calc R 1 . .
C C15 -0.0619(2) 0.63130(15) 0.19051(14) 0.0153(4) Uani d . 1 . .
C C16 0.0507(2) 0.67360(15) 0.14055(13) 0.0141(4) Uani d . 1 . .
C C17 0.0453(2) 0.64275(15) 0.05485(14) 0.0162(4) Uani d . 1 . .
H H17 -0.0378 0.5905 0.0178 0.019 Uiso calc R 1 . .
C C18 0.1649(2) 0.68981(16) 0.02292(14) 0.0172(4) Uani d . 1 . .
C C19 0.2855(2) 0.76720(15) 0.07962(14) 0.0162(4) Uani d . 1 . .
H H19 0.3673 0.8008 0.0595 0.019 Uiso calc R 1 . .
C C20 0.2825(2) 0.79327(14) 0.16487(13) 0.0130(4) Uani d . 1 . .
C C21 0.4010(2) 0.87260(15) 0.23753(14) 0.0151(4) Uani d . 1 . .
C C22 0.6861(2) 0.87632(14) 0.66901(14) 0.0137(4) Uani d . 1 . .
C C23 0.6090(2) 0.91006(15) 0.59242(14) 0.0162(4) Uani d . 1 . .
H H23 0.5584 0.9520 0.6004 0.019 Uiso calc R 1 . .
C C24 0.6071(2) 0.88225(15) 0.50639(14) 0.0161(4) Uani d . 1 . .
H H24 0.5564 0.9055 0.4549 0.019 Uiso calc R 1 . .
C C25 0.6811(2) 0.81892(15) 0.49529(14) 0.0145(4) Uani d . 1 . .
C C26 0.6880(2) 0.78837(15) 0.40854(13) 0.0160(4) Uani d . 1 . .
H H26 0.6412 0.8111 0.3553 0.019 Uiso calc R 1 . .
C C27 0.7608(2) 0.72721(15) 0.40165(13) 0.0160(4) Uani d . 1 . .
H H27 0.7655 0.7083 0.3438 0.019 Uiso calc R 1 . .
C C28 0.8305(2) 0.69104(15) 0.48090(13) 0.0143(4) Uani d . 1 . .
C C29 0.9066(2) 0.62694(15) 0.47755(14) 0.0164(4) Uani d . 1 . .
H H29 0.9132 0.6054 0.4211 0.020 Uiso calc R 1 . .
C C30 0.9709(2) 0.59608(15) 0.55649(14) 0.0164(4) Uani d . 1 . .
H H30 1.0218 0.5527 0.5545 0.020 Uiso calc R 1 . .
C C31 0.9624(2) 0.62803(14) 0.64040(14) 0.0147(4) Uani d . 1 . .
C C32 0.8278(2) 0.72104(14) 0.56680(13) 0.0125(4) Uani d . 1 . .
C C33 0.7531(2) 0.78780(14) 0.57459(13) 0.0127(4) Uani d . 1 . .
C C34 1.0325(3) 0.59555(16) 0.72729(14) 0.0188(4) Uani d . 1 . .
H H34A 1.1303 0.6440 0.7588 0.028 Uiso calc R 1 . .
H H34B 1.0442 0.5344 0.7136 0.028 Uiso calc R 1 . .
H H34C 0.9688 0.5869 0.7664 0.028 Uiso calc R 1 . .
C C35 0.6941(3) 0.90849(16) 0.76295(14) 0.0191(4) Uani d . 1 . .
H H35A 0.6582 0.8522 0.7931 0.029 Uiso calc R 1 . .
H H35B 0.6318 0.9480 0.7597 0.029 Uiso calc R 1 . .
H H35C 0.7974 0.9464 0.7979 0.029 Uiso calc R 1 . .
C C35A 1.1514(2) 0.89664(15) 0.87318(14) 0.0157(4) Uani d . 1 . .
C C36 1.0421(2) 0.86719(14) 0.92753(13) 0.0133(4) Uani d . 1 . .
C C37 1.0587(2) 0.90636(15) 1.01326(13) 0.0146(4) Uani d . 1 . .
H H37 1.1471 0.9575 1.0465 0.018 Uiso calc R 1 . .
C C38 0.9421(2) 0.86912(15) 1.05067(13) 0.0147(4) Uani d . 1 . .
C C39 0.8153(2) 0.79024(15) 1.00122(14) 0.0145(4) Uani d . 1 . .
H H39 0.7363 0.7624 1.0256 0.017 Uiso calc R 1 . .
C C40 0.8096(2) 0.75499(14) 0.91681(13) 0.0128(4) Uani d . 1 . .
C C41 0.6861(2) 0.67159(15) 0.85124(14) 0.0155(4) Uani d . 1 . .
O O1S -0.36552(18) 0.52690(11) 0.25879(11) 0.0233(3) Uani d . 1 . .
H H1B -0.4325 0.4749 0.2290 0.028 Uiso d R 1 . .
H H1A -0.2950 0.5259 0.2391 0.028 Uiso d R 1 . .
O O2S 0.72446(18) 0.85157(12) 1.18104(11) 0.0242(4) Uani d . 1 . .
H H2A 0.6820 0.8915 1.1861 0.029 Uiso d R 1 . .
H H2B 0.6744 0.7933 1.1823 0.029 Uiso d R 1 . .
O O3S 0.40048(19) 0.73524(13) -0.09847(11) 0.0281(4) Uani d . 1 . .
H H3B 0.4591 0.7047 -0.0971 0.034 Uiso d R 1 . .
H H3A 0.4522 0.7936 -0.0772 0.034 Uiso d R 1 . .
O O4S 0.3462(3) 0.52186(14) 0.02695(14) 0.0551(7) Uani d . 1 . .
H H4A 0.3905 0.4814 0.0346 0.066 Uiso d R 1 . .
H H4B 0.2978 0.5028 -0.0292 0.066 Uiso d R 1 . .
O O5S 0.55325(19) 0.92630(12) -0.07300(11) 0.0282(4) Uani d . 1 . .
H H5B 0.6076 0.9614 -0.0227 0.034 Uiso d R 1 . .
H H5A 0.4795 0.9447 -0.0935 0.034 Uiso d R 1 . .
O O6S 0.5503(2) 0.66922(13) 0.16038(13) 0.0351(4) Uani d . 1 . .
H H6A 0.4896 0.6346 0.1111 0.042 Uiso d R 1 . .
H H6B 0.5865 0.6312 0.1911 0.042 Uiso d R 1 . .

loop_
_atom_site_aniso_label
_atom_site_aniso_U_11
_atom_site_aniso_U_22
_atom_site_aniso_U_33
_atom_site_aniso_U_12
_atom_site_aniso_U_13
_atom_site_aniso_U_23
Cu1 0.01313(13) 0.01541(13) 0.00901(11) 0.00463(10) 0.00468(9) 0.00021(9)
Cu2 0.01492(13) 0.01556(13) 0.01061(12) 0.00421(10) 0.00533(10) -0.00019(9)
O1 0.0158(7) 0.0226(8) 0.0127(7) 0.0029(6) 0.0059(6) -0.0018(6)
O2 0.0183(8) 0.0235(8) 0.0176(7) 0.0011(7) 0.0048(6) -0.0016(6)
O3 0.0210(8) 0.0347(10) 0.0137(7) 0.0086(7) 0.0080(6) -0.0042(6)
O4 0.0183(8) 0.0214(8) 0.0247(8) 0.0000(6) 0.0123(7) -0.0027(6)
O5 0.0160(7) 0.0162(7) 0.0120(6) 0.0042(6) 0.0051(6) -0.0003(5)
O6 0.0203(8) 0.0212(8) 0.0140(7) 0.0039(6) 0.0093(6) -0.0007(6)
O7 0.0144(7) 0.0267(9) 0.0194(7) 0.0004(7) 0.0081(6) -0.0014(6)
O8 0.0171(8) 0.0261(8) 0.0135(7) 0.0026(7) 0.0081(6) -0.0056(6)
O9 0.0188(8) 0.0188(8) 0.0212(8) -0.0010(6) 0.0109(7) -0.0023(6)
O10 0.0184(8) 0.0164(7) 0.0143(7) 0.0022(6) 0.0075(6) -0.0020(6)
N1 0.0109(8) 0.0130(8) 0.0103(7) 0.0031(6) 0.0042(6) 0.0006(6)
N2 0.0137(8) 0.0163(8) 0.0127(8) 0.0064(7) 0.0043(7) 0.0008(6)
N3 0.0140(8) 0.0163(8) 0.0106(7) 0.0070(7) 0.0054(7) 0.0029(6)
N4 0.0169(9) 0.0143(8) 0.0107(7) 0.0053(7) 0.0045(7) 0.0009(6)
N5 0.0152(8) 0.0143(8) 0.0105(7) 0.0050(7) 0.0046(7) -0.0008(6)
N6 0.0135(8) 0.0137(8) 0.0105(7) 0.0051(7) 0.0037(7) 0.0011(6)
C1 0.0146(10) 0.0162(10) 0.0172(9) 0.0052(8) 0.0042(8) 0.0001(8)
C2 0.0249(12) 0.0241(12) 0.0224(11) 0.0168(10) 0.0058(9) 0.0033(9)
C3 0.0238(11) 0.0256(12) 0.0205(10) 0.0140(10) 0.0062(9) 0.0072(9)
C4 0.0130(10) 0.0190(10) 0.0161(9) 0.0066(8) 0.0042(8) 0.0031(8)
C5 0.0174(10) 0.0261(12) 0.0144(9) 0.0081(9) 0.0049(8) 0.0069(8)
C6 0.0159(10) 0.0233(11) 0.0120(9) 0.0060(9) 0.0040(8) 0.0022(8)
C7 0.0139(9) 0.0195(10) 0.0114(9) 0.0046(8) 0.0050(8) 0.0012(7)
C8 0.0172(10) 0.0187(10) 0.0136(9) 0.0048(8) 0.0074(8) -0.0010(8)
C9 0.0185(10) 0.0165(10) 0.0163(9) 0.0068(8) 0.0079(8) 0.0001(8)
C10 0.0114(9) 0.0151(10) 0.0137(9) 0.0032(8) 0.0064(8) 0.0016(7)
C11 0.0110(9) 0.0140(9) 0.0118(8) 0.0034(7) 0.0038(7) 0.0025(7)
C12 0.0120(9) 0.0154(10) 0.0135(9) 0.0041(8) 0.0048(8) 0.0007(7)
C13 0.0159(10) 0.0172(10) 0.0154(9) 0.0077(8) 0.0062(8) 0.0035(8)
C14 0.0252(12) 0.0223(11) 0.0191(10) 0.0126(10) 0.0071(9) -0.0003(8)
C15 0.0146(10) 0.0181(10) 0.0136(9) 0.0062(8) 0.0044(8) 0.0021(8)
C16 0.0149(10) 0.0166(10) 0.0122(9) 0.0072(8) 0.0045(8) 0.0010(7)
C17 0.0146(10) 0.0184(10) 0.0136(9) 0.0061(8) 0.0015(8) -0.0015(8)
C18 0.0188(10) 0.0261(11) 0.0104(9) 0.0125(9) 0.0048(8) 0.0007(8)
C19 0.0161(10) 0.0219(11) 0.0143(9) 0.0093(9) 0.0070(8) 0.0035(8)
C20 0.0140(9) 0.0143(9) 0.0119(9) 0.0071(8) 0.0035(8) 0.0022(7)
C21 0.0168(10) 0.0156(10) 0.0153(9) 0.0078(8) 0.0065(8) 0.0014(7)
C22 0.0129(9) 0.0126(9) 0.0154(9) 0.0037(8) 0.0051(8) 0.0006(7)
C23 0.0138(10) 0.0148(10) 0.0202(10) 0.0050(8) 0.0058(8) 0.0009(8)
C24 0.0134(10) 0.0155(10) 0.0171(9) 0.0043(8) 0.0023(8) 0.0027(8)
C25 0.0137(9) 0.0145(9) 0.0132(9) 0.0027(8) 0.0038(8) 0.0016(7)
C26 0.0159(10) 0.0187(10) 0.0109(9) 0.0037(8) 0.0034(8) 0.0028(7)
C27 0.0158(10) 0.0175(10) 0.0106(9) 0.0014(8) 0.0033(8) -0.0007(7)
C28 0.0136(9) 0.0141(9) 0.0121(9) 0.0008(8) 0.0042(8) -0.0018(7)
C29 0.0184(10) 0.0168(10) 0.0135(9) 0.0039(8) 0.0075(8) -0.0021(7)
C30 0.0189(10) 0.0165(10) 0.0148(9) 0.0082(8) 0.0047(8) -0.0021(8)
C31 0.0157(10) 0.0130(9) 0.0142(9) 0.0034(8) 0.0050(8) -0.0005(7)
C32 0.0134(9) 0.0125(9) 0.0107(8) 0.0029(8) 0.0044(7) -0.0007(7)
C33 0.0122(9) 0.0125(9) 0.0121(8) 0.0024(7) 0.0041(7) -0.0004(7)
C34 0.0243(11) 0.0219(11) 0.0147(9) 0.0137(9) 0.0059(9) 0.0026(8)
C35 0.0225(11) 0.0203(11) 0.0174(10) 0.0103(9) 0.0075(9) -0.0003(8)
C35A 0.0168(10) 0.0193(10) 0.0133(9) 0.0075(8) 0.0067(8) 0.0013(8)
C36 0.0141(9) 0.0149(9) 0.0125(9) 0.0067(8) 0.0049(8) 0.0018(7)
C37 0.0130(9) 0.0157(10) 0.0131(9) 0.0040(8) 0.0026(8) -0.0009(7)
C38 0.0164(10) 0.0178(10) 0.0113(9) 0.0075(8) 0.0050(8) -0.0001(7)
C39 0.0137(9) 0.0166(10) 0.0145(9) 0.0047(8) 0.0068(8) 0.0022(7)
C40 0.0132(9) 0.0134(9) 0.0121(9) 0.0044(8) 0.0048(8) 0.0013(7)
C41 0.0170(10) 0.0136(9) 0.0156(9) 0.0050(8) 0.0050(8) 0.0017(7)
O1S 0.0214(8) 0.0210(8) 0.0231(8) 0.0006(7) 0.0087(7) -0.0034(6)
O2S 0.0240(9) 0.0206(8) 0.0346(9) 0.0076(7) 0.0189(8) 0.0060(7)
O3S 0.0223(9) 0.0335(10) 0.0307(9) 0.0096(8) 0.0120(7) -0.0012(7)
O4S 0.0751(17) 0.0324(11) 0.0303(11) 0.0164(11) -0.0206(11) -0.0035(9)
O5S 0.0257(9) 0.0347(10) 0.0237(8) 0.0149(8) 0.0026(7) -0.0078(7)
O6S 0.0297(10) 0.0243(9) 0.0404(11) 0.0075(8) -0.0028(8) 0.0039(8)

loop_
_atom_type_symbol
_atom_type_description
_atom_type_scat_dispersion_real
_atom_type_scat_dispersion_imag
_atom_type_scat_source
C C 0.0033 0.0016 'International Tables Vol C Tables 4.2.6.8 and 6.1.1.4'
H H 0.0000 0.0000 'International Tables Vol C Tables 4.2.6.8 and 6.1.1.4'
N N 0.0061 0.0033 'International Tables Vol C Tables 4.2.6.8 and 6.1.1.4'
O O 0.0106 0.0060 'International Tables Vol C Tables 4.2.6.8 and 6.1.1.4'
Cu Cu 0.3201 1.2651 'International Tables Vol C Tables 4.2.6.8 and 6.1.1.4'

loop_
_geom_angle_atom_site_label_1
_geom_angle_atom_site_label_2
_geom_angle_atom_site_label_3
_geom_angle_site_symmetry_1
_geom_angle_site_symmetry_3
_geom_angle
_geom_angle_publ_flag
N3 Cu1 N1 . . 168.68(7) ?
N3 Cu1 O5 . . 80.32(7) ?
N1 Cu1 O5 . . 97.54(6) ?
N3 Cu1 O1 . . 80.62(7) ?
N1 Cu1 O1 . . 99.73(6) ?
O5 Cu1 O1 . . 159.59(6) ?
N3 Cu1 N2 . . 111.53(7) ?
N1 Cu1 N2 . . 79.77(6) ?
O5 Cu1 N2 . . 99.28(6) ?
O1 Cu1 N2 . . 94.45(6) ?
N6 Cu2 N5 . . 168.36(7) ?
N6 Cu2 O6 . . 80.28(7) ?
N5 Cu2 O6 . . 96.98(7) ?
N6 Cu2 O10 . . 80.35(7) ?
N5 Cu2 O10 . . 100.13(7) ?
O6 Cu2 O10 . . 158.49(6) ?
N6 Cu2 N4 . . 111.71(7) ?
N5 Cu2 N4 . . 79.92(7) ?
O6 Cu2 N4 . . 103.56(6) ?
O10 Cu2 N4 . . 92.23(6) ?
C15 O1 Cu1 . . 114.37(13) ?
C18 O3 H3C . . 109.5 ?
C21 O5 Cu1 . . 114.81(13) ?
C35A O6 Cu2 . . 115.27(13) ?
C38 O8 H8C . . 109.5 ?
C41 O10 Cu2 . . 113.04(13) ?
C10 N1 C11 . . 119.81(17) ?
C10 N1 Cu1 . . 123.96(13) ?
C11 N1 Cu1 . . 116.18(13) ?
C1 N2 C12 . . 118.95(17) ?
C1 N2 Cu1 . . 132.37(14) ?
C12 N2 Cu1 . . 108.69(13) ?
C20 N3 C16 . . 122.35(18) ?
C20 N3 Cu1 . . 118.70(14) ?
C16 N3 Cu1 . . 118.67(14) ?
C22 N4 C33 . . 118.74(17) ?
C22 N4 Cu2 . . 132.73(14) ?
C33 N4 Cu2 . . 108.52(13) ?
C31 N5 C32 . . 120.07(17) ?
C31 N5 Cu2 . . 123.70(14) ?
C32 N5 Cu2 . . 115.96(13) ?
C36 N6 C40 . . 121.98(17) ?
C36 N6 Cu2 . . 119.09(14) ?
C40 N6 Cu2 . . 118.81(14) ?
N2 C1 C2 . . 120.68(19) ?
N2 C1 C14 . . 118.75(18) ?
C2 C1 C14 . . 120.56(19) ?
C3 C2 C1 . . 120.7(2) ?
C3 C2 H2 . . 119.6 ?
C1 C2 H2 . . 119.6 ?
C2 C3 C4 . . 119.2(2) ?
C2 C3 H3 . . 120.4 ?
C4 C3 H3 . . 120.4 ?
C12 C4 C3 . . 116.91(19) ?
C12 C4 C5 . . 119.85(18) ?
C3 C4 C5 . . 123.25(19) ?
C6 C5 C4 . . 120.74(19) ?
C6 C5 H5 . . 119.6 ?
C4 C5 H5 . . 119.6 ?
C5 C6 C7 . . 120.63(19) ?
C5 C6 H6 . . 119.7 ?
C7 C6 H6 . . 119.7 ?
C11 C7 C8 . . 117.47(18) ?
C11 C7 C6 . . 119.89(18) ?
C8 C7 C6 . . 122.64(18) ?
C9 C8 C7 . . 118.74(18) ?
C9 C8 H8 . . 120.6 ?
C7 C8 H8 . . 120.6 ?
C8 C9 C10 . . 121.01(19) ?
C8 C9 H9 . . 119.5 ?
C10 C9 H9 . . 119.5 ?
N1 C10 C9 . . 120.49(18) ?
N1 C10 C13 . . 117.63(17) ?
C9 C10 C13 . . 121.87(18) ?
N1 C11 C7 . . 122.41(18) ?
N1 C11 C12 . . 117.98(17) ?
C7 C11 C12 . . 119.60(18) ?
N2 C12 C4 . . 123.42(18) ?
N2 C12 C11 . . 117.32(17) ?
C4 C12 C11 . . 119.27(18) ?
C10 C13 H13A . . 109.5 ?
C10 C13 H13B . . 109.5 ?
H13A C13 H13B . . 109.5 ?
C10 C13 H13C . . 109.5 ?
H13A C13 H13C . . 109.5 ?
H13B C13 H13C . . 109.5 ?
C1 C14 H14A . . 109.5 ?
C1 C14 H14B . . 109.5 ?
H14A C14 H14B . . 109.5 ?
C1 C14 H14C . . 109.5 ?
H14A C14 H14C . . 109.5 ?
H14B C14 H14C . . 109.5 ?
O2 C15 O1 . . 125.8(2) ?
O2 C15 C16 . . 119.72(18) ?
O1 C15 C16 . . 114.46(18) ?
N3 C16 C17 . . 120.63(19) ?
N3 C16 C15 . . 111.38(17) ?
C17 C16 C15 . . 127.92(19) ?
C16 C17 C18 . . 118.77(19) ?
C16 C17 H17 . . 120.6 ?
C18 C17 H17 . . 120.6 ?
O3 C18 C17 . . 117.9(2) ?
O3 C18 C19 . . 123.2(2) ?
C17 C18 C19 . . 118.94(19) ?
C20 C19 C18 . . 118.6(2) ?
C20 C19 H19 . . 120.7 ?
C18 C19 H19 . . 120.7 ?
N3 C20 C19 . . 120.70(19) ?
N3 C20 C21 . . 111.76(17) ?
C19 C20 C21 . . 127.53(19) ?
O4 C21 O5 . . 125.7(2) ?
O4 C21 C20 . . 120.64(18) ?
O5 C21 C20 . . 113.69(18) ?
N4 C22 C23 . . 121.14(18) ?
N4 C22 C35 . . 117.98(18) ?
C23 C22 C35 . . 120.86(18) ?
C24 C23 C22 . . 120.11(19) ?
C24 C23 H23 . . 119.9 ?
C22 C23 H23 . . 119.9 ?
C23 C24 C25 . . 119.45(19) ?
C23 C24 H24 . . 120.3 ?
C25 C24 H24 . . 120.3 ?
C33 C25 C24 . . 116.83(18) ?
C33 C25 C26 . . 120.08(18) ?
C24 C25 C26 . . 123.07(18) ?
C27 C26 C25 . . 120.69(19) ?
C27 C26 H26 . . 119.7 ?
C25 C26 H26 . . 119.7 ?
C26 C27 C28 . . 120.59(19) ?
C26 C27 H27 . . 119.7 ?
C28 C27 H27 . . 119.7 ?
C32 C28 C29 . . 117.11(18) ?
C32 C28 C27 . . 119.93(18) ?
C29 C28 C27 . . 122.94(18) ?
C30 C29 C28 . . 119.35(19) ?
C30 C29 H29 . . 120.3 ?
C28 C29 H29 . . 120.3 ?
C29 C30 C31 . . 120.65(19) ?
C29 C30 H30 . . 119.7 ?
C31 C30 H30 . . 119.7 ?
N5 C31 C30 . . 120.39(18) ?
N5 C31 C34 . . 118.18(18) ?
C30 C31 C34 . . 121.43(18) ?
N5 C32 C28 . . 122.42(18) ?
N5 C32 C33 . . 118.02(17) ?
C28 C32 C33 . . 119.56(18) ?
N4 C33 C25 . . 123.71(18) ?
N4 C33 C32 . . 117.22(17) ?
C25 C33 C32 . . 119.07(17) ?
C31 C34 H34A . . 109.5 ?
C31 C34 H34B . . 109.5 ?
H34A C34 H34B . . 109.5 ?
C31 C34 H34C . . 109.5 ?
H34A C34 H34C . . 109.5 ?
H34B C34 H34C . . 109.5 ?
C22 C35 H35A . . 109.5 ?
C22 C35 H35B . . 109.5 ?
H35A C35 H35B . . 109.5 ?
C22 C35 H35C . . 109.5 ?
H35A C35 H35C . . 109.5 ?
H35B C35 H35C . . 109.5 ?
O7 C35A O6 . . 126.1(2) ?
O7 C35A C36 . . 120.32(18) ?
O6 C35A C36 . . 113.61(18) ?
N6 C36 C37 . . 120.64(19) ?
N6 C36 C35A . . 111.47(17) ?
C37 C36 C35A . . 127.89(19) ?
C36 C37 C38 . . 118.71(19) ?
C36 C37 H37 . . 120.6 ?
C38 C37 H37 . . 120.6 ?
O8 C38 C37 . . 117.86(19) ?
O8 C38 C39 . . 122.96(19) ?
C37 C38 C39 . . 119.18(18) ?
C40 C39 C38 . . 117.95(19) ?
C40 C39 H39 . . 121.0 ?
C38 C39 H39 . . 121.0 ?
N6 C40 C39 . . 121.46(19) ?
N6 C40 C41 . . 110.82(17) ?
C39 C40 C41 . . 127.72(19) ?
O9 C41 O10 . . 125.6(2) ?
O9 C41 C40 . . 118.47(18) ?
O10 C41 C40 . . 115.93(18) ?
H1B O1S H1A . . 99.2 ?
H2A O2S H2B . . 115.2 ?
H3B O3S H3A . . 108.5 ?
H4A O4S H4B . . 96.6 ?
H5B O5S H5A . . 107.1 ?
H6A O6S H6B . . 104.7 ?

loop_
_geom_bond_atom_site_label_1
_geom_bond_atom_site_label_2
_geom_bond_site_symmetry_2
_geom_bond_distance
_geom_bond_publ_flag
Cu1 N3 . 1.8959(16) ?
Cu1 N1 . 1.9818(16) ?
Cu1 O5 . 2.0234(15) ?
Cu1 O1 . 2.0306(15) ?
Cu1 N2 . 2.2263(17) ?
Cu2 N6 . 1.8940(16) ?
Cu2 N5 . 1.9787(16) ?
Cu2 O6 . 2.0257(16) ?
Cu2 O10 . 2.0528(15) ?
Cu2 N4 . 2.2281(17) ?
O1 C15 . 1.282(2) ?
O2 C15 . 1.230(3) ?
O3 C18 . 1.324(2) ?
O3 H3C . 0.8400 ?
O4 C21 . 1.229(3) ?
O5 C21 . 1.287(2) ?
O6 C35A . 1.286(2) ?
O7 C35A . 1.224(3) ?
O8 C38 . 1.326(2) ?
O8 H8C . 0.8400 ?
O9 C41 . 1.250(3) ?
O10 C41 . 1.267(2) ?
N1 C10 . 1.331(3) ?
N1 C11 . 1.362(2) ?
N2 C1 . 1.330(3) ?
N2 C12 . 1.360(3) ?
N3 C20 . 1.328(3) ?
N3 C16 . 1.335(3) ?
N4 C22 . 1.338(3) ?
N4 C33 . 1.358(2) ?
N5 C31 . 1.328(3) ?
N5 C32 . 1.361(2) ?
N6 C36 . 1.332(3) ?
N6 C40 . 1.336(3) ?
C1 C2 . 1.414(3) ?
C1 C14 . 1.498(3) ?
C2 C3 . 1.366(3) ?
C2 H2 . 0.9500 ?
C3 C4 . 1.407(3) ?
C3 H3 . 0.9500 ?
C4 C12 . 1.403(3) ?
C4 C5 . 1.436(3) ?
C5 C6 . 1.358(3) ?
C5 H5 . 0.9500 ?
C6 C7 . 1.431(3) ?
C6 H6 . 0.9500 ?
C7 C11 . 1.404(3) ?
C7 C8 . 1.417(3) ?
C8 C9 . 1.369(3) ?
C8 H8 . 0.9500 ?
C9 C10 . 1.408(3) ?
C9 H9 . 0.9500 ?
C10 C13 . 1.499(3) ?
C11 C12 . 1.442(3) ?
C13 H13A . 0.9800 ?
C13 H13B . 0.9800 ?
C13 H13C . 0.9800 ?
C14 H14A . 0.9800 ?
C14 H14B . 0.9800 ?
C14 H14C . 0.9800 ?
C15 C16 . 1.523(3) ?
C16 C17 . 1.372(3) ?
C17 C18 . 1.404(3) ?
C17 H17 . 0.9500 ?
C18 C19 . 1.407(3) ?
C19 C20 . 1.376(3) ?
C19 H19 . 0.9500 ?
C20 C21 . 1.519(3) ?
C22 C23 . 1.414(3) ?
C22 C35 . 1.489(3) ?
C23 C24 . 1.376(3) ?
C23 H23 . 0.9500 ?
C24 C25 . 1.412(3) ?
C24 H24 . 0.9500 ?
C25 C33 . 1.402(3) ?
C25 C26 . 1.433(3) ?
C26 C27 . 1.360(3) ?
C26 H26 . 0.9500 ?
C27 C28 . 1.433(3) ?
C27 H27 . 0.9500 ?
C28 C32 . 1.401(3) ?
C28 C29 . 1.412(3) ?
C29 C30 . 1.369(3) ?
C29 H29 . 0.9500 ?
C30 C31 . 1.406(3) ?
C30 H30 . 0.9500 ?
C31 C34 . 1.494(3) ?
C32 C33 . 1.448(3) ?
C34 H34A . 0.9800 ?
C34 H34B . 0.9800 ?
C34 H34C . 0.9800 ?
C35 H35A . 0.9800 ?
C35 H35B . 0.9800 ?
C35 H35C . 0.9800 ?
C35A C36 . 1.525(3) ?
C36 C37 . 1.377(3) ?
C37 C38 . 1.408(3) ?
C37 H37 . 0.9500 ?
C38 C39 . 1.411(3) ?
C39 C40 . 1.373(3) ?
C39 H39 . 0.9500 ?
C40 C41 . 1.517(3) ?
O1S H1B . 0.8500 ?
O1S H1A . 0.8500 ?
O2S H2A . 0.8500 ?
O2S H2B . 0.8500 ?
O3S H3B . 0.8500 ?
O3S H3A . 0.8500 ?
O4S H4A . 0.8500 ?
O4S H4B . 0.8500 ?
O5S H5B . 0.8501 ?
O5S H5A . 0.8501 ?
O6S H6A . 0.8500 ?
O6S H6B . 0.8501 ?

loop_
_geom_hbond_atom_site_label_D
_geom_hbond_atom_site_label_H
_geom_hbond_atom_site_label_A
_geom_hbond_site_symmetry_A
_geom_hbond_distance_DH
_geom_hbond_distance_HA
_geom_hbond_distance_DA
_geom_hbond_angle_DHA
O3 H3C O3S . 0.84 1.75 2.572(2) 165.9
O8 H8C O2S . 0.84 1.72 2.553(2) 172.6
O1S H1B O9 2_566 0.85 2.01 2.833(2) 162.6
O1S H1A O2 . 0.85 2.01 2.794(2) 152.5
O2S H2A O4 1_556 0.85 2.10 2.861(2) 148.9
O2S H2A O7 2_777 0.85 2.64 3.136(2) 118.2
O2S H2B O6S 1_556 0.85 1.81 2.649(2) 168.2
O3S H3B O9 1_554 0.85 1.97 2.798(2) 165.8
O3S H3A O5S . 0.85 1.89 2.702(2) 160.3
O4S H4A O9 2_666 0.85 2.26 2.957(3) 139.9
O4S H4B O2 2_565 0.85 1.97 2.811(2) 171.2
O5S H5B O7 2_776 0.85 1.94 2.787(2) 178.4
O5S H5A O7 1_454 0.85 2.15 2.938(2) 153.8
O6S H6A O4S . 0.85 1.95 2.764(3) 160.2
O6S H6B O1S 1_655 0.85 2.00 2.840(2) 170.0
C13 H13B Cg1 2_676 0.98 2.76 3.372(2) 121

loop_
_geom_torsion_atom_site_label_1
_geom_torsion_atom_site_label_2
_geom_torsion_atom_site_label_3
_geom_torsion_atom_site_label_4
_geom_torsion_site_symmetry_1
_geom_torsion_site_symmetry_2
_geom_torsion_site_symmetry_3
_geom_torsion_site_symmetry_4
_geom_torsion
_geom_torsion_publ_flag
N3 Cu1 O1 C15 . . . . 6.39(14) ?
N1 Cu1 O1 C15 . . . . 174.92(14) ?
O5 Cu1 O1 C15 . . . . 27.6(3) ?
N2 Cu1 O1 C15 . . . . -104.72(15) ?
N3 Cu1 O5 C21 . . . . -7.58(14) ?
N1 Cu1 O5 C21 . . . . -176.34(14) ?
O1 Cu1 O5 C21 . . . . -28.8(3) ?
N2 Cu1 O5 C21 . . . . 102.87(14) ?
N6 Cu2 O6 C35A . . . . -3.25(15) ?
N5 Cu2 O6 C35A . . . . -171.81(15) ?
O10 Cu2 O6 C35A . . . . -29.3(3) ?
N4 Cu2 O6 C35A . . . . 106.93(15) ?
N6 Cu2 O10 C41 . . . . 9.37(14) ?
N5 Cu2 O10 C41 . . . . 177.56(14) ?
O6 Cu2 O10 C41 . . . . 35.4(2) ?
N4 Cu2 O10 C41 . . . . -102.29(14) ?
N3 Cu1 N1 C10 . . . . 3.2(5) ?
O5 Cu1 N1 C10 . . . . 81.50(16) ?
O1 Cu1 N1 C10 . . . . -87.56(16) ?
N2 Cu1 N1 C10 . . . . 179.63(17) ?
N3 Cu1 N1 C11 . . . . -174.1(3) ?
O5 Cu1 N1 C11 . . . . -95.83(14) ?
O1 Cu1 N1 C11 . . . . 95.11(14) ?
N2 Cu1 N1 C11 . . . . 2.30(14) ?
N3 Cu1 N2 C1 . . . . -2.5(2) ?
N1 Cu1 N2 C1 . . . . 178.3(2) ?
O5 Cu1 N2 C1 . . . . -85.68(19) ?
O1 Cu1 N2 C1 . . . . 79.16(19) ?
N3 Cu1 N2 C12 . . . . 178.01(13) ?
N1 Cu1 N2 C12 . . . . -1.23(13) ?
O5 Cu1 N2 C12 . . . . 94.83(14) ?
O1 Cu1 N2 C12 . . . . -100.33(14) ?
N1 Cu1 N3 C20 . . . . 87.4(4) ?
O5 Cu1 N3 C20 . . . . 7.40(14) ?
O1 Cu1 N3 C20 . . . . -179.94(16) ?
N2 Cu1 N3 C20 . . . . -88.83(15) ?
N1 Cu1 N3 C16 . . . . -98.6(4) ?
O5 Cu1 N3 C16 . . . . -178.60(16) ?
O1 Cu1 N3 C16 . . . . -5.94(15) ?
N2 Cu1 N3 C16 . . . . 85.17(16) ?
N6 Cu2 N4 C22 . . . . -3.4(2) ?
N5 Cu2 N4 C22 . . . . 177.0(2) ?
O6 Cu2 N4 C22 . . . . -88.16(19) ?
O10 Cu2 N4 C22 . . . . 77.12(19) ?
N6 Cu2 N4 C33 . . . . 175.18(13) ?
N5 Cu2 N4 C33 . . . . -4.43(13) ?
O6 Cu2 N4 C33 . . . . 90.39(14) ?
O10 Cu2 N4 C33 . . . . -104.33(13) ?
N6 Cu2 N5 C31 . . . . 1.4(5) ?
O6 Cu2 N5 C31 . . . . 76.98(17) ?
O10 Cu2 N5 C31 . . . . -89.94(17) ?
N4 Cu2 N5 C31 . . . . 179.58(18) ?
N6 Cu2 N5 C32 . . . . -172.7(3) ?
O6 Cu2 N5 C32 . . . . -97.06(15) ?
O10 Cu2 N5 C32 . . . . 96.02(15) ?
N4 Cu2 N5 C32 . . . . 5.54(14) ?
N5 Cu2 N6 C36 . . . . 82.3(4) ?
O6 Cu2 N6 C36 . . . . 5.06(14) ?
O10 Cu2 N6 C36 . . . . 175.67(16) ?
N4 Cu2 N6 C36 . . . . -95.77(15) ?
N5 Cu2 N6 C40 . . . . -101.6(4) ?
O6 Cu2 N6 C40 . . . . -178.89(16) ?
O10 Cu2 N6 C40 . . . . -8.27(14) ?
N4 Cu2 N6 C40 . . . . 80.28(16) ?
C12 N2 C1 C2 . . . . 1.7(3) ?
Cu1 N2 C1 C2 . . . . -177.74(16) ?
C12 N2 C1 C14 . . . . -178.02(19) ?
Cu1 N2 C1 C14 . . . . 2.5(3) ?
N2 C1 C2 C3 . . . . -2.8(3) ?
C14 C1 C2 C3 . . . . 176.9(2) ?
C1 C2 C3 C4 . . . . 1.5(4) ?
C2 C3 C4 C12 . . . . 0.7(3) ?
C2 C3 C4 C5 . . . . -179.6(2) ?
C12 C4 C5 C6 . . . . 0.0(3) ?
C3 C4 C5 C6 . . . . -179.7(2) ?
C4 C5 C6 C7 . . . . 0.8(3) ?
C5 C6 C7 C11 . . . . -0.2(3) ?
C5 C6 C7 C8 . . . . -179.7(2) ?
C11 C7 C8 C9 . . . . 1.8(3) ?
C6 C7 C8 C9 . . . . -178.7(2) ?
C7 C8 C9 C10 . . . . 0.0(3) ?
C11 N1 C10 C9 . . . . 2.6(3) ?
Cu1 N1 C10 C9 . . . . -174.66(15) ?
C11 N1 C10 C13 . . . . -176.24(18) ?
Cu1 N1 C10 C13 . . . . 6.5(3) ?
C8 C9 C10 N1 . . . . -2.2(3) ?
C8 C9 C10 C13 . . . . 176.5(2) ?
C10 N1 C11 C7 . . . . -0.7(3) ?
Cu1 N1 C11 C7 . . . . 176.72(15) ?
C10 N1 C11 C12 . . . . 179.48(18) ?
Cu1 N1 C11 C12 . . . . -3.1(2) ?
C8 C7 C11 N1 . . . . -1.5(3) ?
C6 C7 C11 N1 . . . . 178.99(19) ?
C8 C7 C11 C12 . . . . 178.31(19) ?
C6 C7 C11 C12 . . . . -1.2(3) ?
C1 N2 C12 C4 . . . . 0.6(3) ?
Cu1 N2 C12 C4 . . . . -179.87(16) ?
C1 N2 C12 C11 . . . . -179.53(18) ?
Cu1 N2 C12 C11 . . . . 0.0(2) ?
C3 C4 C12 N2 . . . . -1.8(3) ?
C5 C4 C12 N2 . . . . 178.5(2) ?
C3 C4 C12 C11 . . . . 178.3(2) ?
C5 C4 C12 C11 . . . . -1.4(3) ?
N1 C11 C12 N2 . . . . 1.9(3) ?
C7 C11 C12 N2 . . . . -177.88(18) ?
N1 C11 C12 C4 . . . . -178.17(18) ?
C7 C11 C12 C4 . . . . 2.0(3) ?
Cu1 O1 C15 O2 . . . . 172.45(17) ?
Cu1 O1 C15 C16 . . . . -5.7(2) ?
C20 N3 C16 C17 . . . . 1.1(3) ?
Cu1 N3 C16 C17 . . . . -172.68(15) ?
C20 N3 C16 C15 . . . . 178.32(17) ?
Cu1 N3 C16 C15 . . . . 4.5(2) ?
O2 C15 C16 N3 . . . . -177.16(18) ?
O1 C15 C16 N3 . . . . 1.1(3) ?
O2 C15 C16 C17 . . . . -0.2(3) ?
O1 C15 C16 C17 . . . . 178.1(2) ?
N3 C16 C17 C18 . . . . -0.5(3) ?
C15 C16 C17 C18 . . . . -177.25(19) ?
C16 C17 C18 O3 . . . . -179.41(19) ?
C16 C17 C18 C19 . . . . -0.3(3) ?
O3 C18 C19 C20 . . . . 179.71(19) ?
C17 C18 C19 C20 . . . . 0.7(3) ?
C16 N3 C20 C19 . . . . -0.7(3) ?
Cu1 N3 C20 C19 . . . . 173.04(15) ?
C16 N3 C20 C21 . . . . -179.77(17) ?
Cu1 N3 C20 C21 . . . . -6.0(2) ?
C18 C19 C20 N3 . . . . -0.2(3) ?
C18 C19 C20 C21 . . . . 178.70(19) ?
Cu1 O5 C21 O4 . . . . -174.05(17) ?
Cu1 O5 C21 C20 . . . . 6.4(2) ?
N3 C20 C21 O4 . . . . 179.77(18) ?
C19 C20 C21 O4 . . . . 0.8(3) ?
N3 C20 C21 O5 . . . . -0.7(2) ?
C19 C20 C21 O5 . . . . -179.62(19) ?
C33 N4 C22 C23 . . . . -0.3(3) ?
Cu2 N4 C22 C23 . . . . 178.15(15) ?
C33 N4 C22 C35 . . . . -178.77(18) ?
Cu2 N4 C22 C35 . . . . -0.3(3) ?
N4 C22 C23 C24 . . . . -0.7(3) ?
C35 C22 C23 C24 . . . . 177.7(2) ?
C22 C23 C24 C25 . . . . 0.8(3) ?
C23 C24 C25 C33 . . . . 0.1(3) ?
C23 C24 C25 C26 . . . . -178.3(2) ?
C33 C25 C26 C27 . . . . 1.7(3) ?
C24 C25 C26 C27 . . . . 180.0(2) ?
C25 C26 C27 C28 . . . . 0.8(3) ?
C26 C27 C28 C32 . . . . -2.0(3) ?
C26 C27 C28 C29 . . . . 179.6(2) ?
C32 C28 C29 C30 . . . . 1.2(3) ?
C27 C28 C29 C30 . . . . 179.7(2) ?
C28 C29 C30 C31 . . . . -0.4(3) ?
C32 N5 C31 C30 . . . . 0.9(3) ?
Cu2 N5 C31 C30 . . . . -172.86(15) ?
C32 N5 C31 C34 . . . . 179.94(19) ?
Cu2 N5 C31 C34 . . . . 6.1(3) ?
C29 C30 C31 N5 . . . . -0.7(3) ?
C29 C30 C31 C34 . . . . -179.7(2) ?
C31 N5 C32 C28 . . . . -0.1(3) ?
Cu2 N5 C32 C28 . . . . 174.19(15) ?
C31 N5 C32 C33 . . . . 179.80(19) ?
Cu2 N5 C32 C33 . . . . -5.9(2) ?
C29 C28 C32 N5 . . . . -1.0(3) ?
C27 C28 C32 N5 . . . . -179.53(18) ?
C29 C28 C32 C33 . . . . 179.15(19) ?
C27 C28 C32 C33 . . . . 0.6(3) ?
C22 N4 C33 C25 . . . . 1.2(3) ?
Cu2 N4 C33 C25 . . . . -177.56(16) ?
C22 N4 C33 C32 . . . . -178.47(18) ?
Cu2 N4 C33 C32 . . . . 2.7(2) ?
C24 C25 C33 N4 . . . . -1.1(3) ?
C26 C25 C33 N4 . . . . 177.31(19) ?
C24 C25 C33 C32 . . . . 178.58(19) ?
C26 C25 C33 C32 . . . . -3.0(3) ?
N5 C32 C33 N4 . . . . 1.7(3) ?
C28 C32 C33 N4 . . . . -178.42(18) ?
N5 C32 C33 C25 . . . . -178.02(18) ?
C28 C32 C33 C25 . . . . 1.9(3) ?
Cu2 O6 C35A O7 . . . . -179.46(18) ?
Cu2 O6 C35A C36 . . . . 1.2(2) ?
C40 N6 C36 C37 . . . . -1.5(3) ?
Cu2 N6 C36 C37 . . . . 174.45(15) ?
C40 N6 C36 C35A . . . . 178.38(17) ?
Cu2 N6 C36 C35A . . . . -5.7(2) ?
O7 C35A C36 N6 . . . . -176.72(19) ?
O6 C35A C36 N6 . . . . 2.7(2) ?
O7 C35A C36 C37 . . . . 3.1(3) ?
O6 C35A C36 C37 . . . . -177.47(19) ?
N6 C36 C37 C38 . . . . -1.2(3) ?
C35A C36 C37 C38 . . . . 178.94(19) ?
C36 C37 C38 O8 . . . . -177.71(18) ?
C36 C37 C38 C39 . . . . 2.9(3) ?
O8 C38 C39 C40 . . . . 178.69(19) ?
C37 C38 C39 C40 . . . . -1.9(3) ?
C36 N6 C40 C39 . . . . 2.5(3) ?
Cu2 N6 C40 C39 . . . . -173.44(15) ?
C36 N6 C40 C41 . . . . -178.16(17) ?
Cu2 N6 C40 C41 . . . . 5.9(2) ?
C38 C39 C40 N6 . . . . -0.7(3) ?
C38 C39 C40 C41 . . . . -179.95(19) ?
Cu2 O10 C41 O9 . . . . 171.00(17) ?
Cu2 O10 C41 C40 . . . . -8.8(2) ?
N6 C40 C41 O9 . . . . -177.29(18) ?
C39 C40 C41 O9 . . . . 2.0(3) ?
N6 C40 C41 O10 . . . . 2.5(3) ?
C39 C40 C41 O10 . . . . -178.16(19) ?
